data_4344808
loop_
_publ_author_name
'Xu, Caixia'
'Zhang, Jianguo'
'Yin, Xin'
'Cheng, Zhenxuan'

_publ_section_title
;
 Structural Diversity and Properties of M(II) Coordination Compounds
 Constructed by 3-Hydrazino-4-amino-1,2,4-triazole Dihydrochloride as
 Starting Material.
;
_journal_issue 1
_journal_name_full 'Inorganic chemistry'
_journal_page_first 322
_journal_paper_doi 10.1021/acs.inorgchem.5b02434
_journal_volume 55
_journal_year 2015
_chemical_formula_sum 'C4 H12 Cl2 N12 O8 Zn'
_chemical_formula_weight 492.53
_chemical_name_systematic
; 
 ? 
;
_space_group_IT_number 15
_symmetry_cell_setting monoclinic
_symmetry_space_group_name_Hall '-C 2yc'
_symmetry_space_group_name_H-M 'C 1 2/c 1'
_atom_sites_solution_hydrogens geom
_atom_sites_solution_primary direct
_atom_sites_solution_secondary difmap
_audit_creation_method SHELXL-97
_cell_angle_alpha 90.00
_cell_angle_beta 104.956(2)
_cell_angle_gamma 90.00
_cell_formula_units_Z 4
_cell_length_a 10.5959(8)
_cell_length_b 19.5181(17)
_cell_length_c 7.7310(6)
_cell_measurement_reflns_used 708
_cell_measurement_temperature 298(2)
_cell_measurement_theta_max 18.431
_cell_measurement_theta_min 2.248
_cell_volume 1544.7(2)
_computing_cell_refinement 'Bruker SMART'
_computing_data_collection 'Bruker SMART'
_computing_data_reduction 'Bruker SHELXTL'
_computing_molecular_graphics 'Bruker SHELXTL'
_computing_publication_material 'Bruker SHELXTL'
_computing_structure_refinement 'SHELXL-97 (Sheldrick, 1997)'
_computing_structure_solution 'SHELXS-97 (Sheldrick, 1990)'
_diffrn_ambient_temperature 298(2)
_diffrn_measured_fraction_theta_full 0.999
_diffrn_measured_fraction_theta_max 0.999
_diffrn_measurement_device_type 'CCD area detector'
_diffrn_measurement_method 'phi and omega scans'
_diffrn_radiation_monochromator graphite
_diffrn_radiation_source 'fine-focus sealed tube'
_diffrn_radiation_type MoK\a
_diffrn_radiation_wavelength 0.71073
_diffrn_reflns_av_R_equivalents 0.0796
_diffrn_reflns_av_sigmaI/netI 0.0909
_diffrn_reflns_limit_h_max 8
_diffrn_reflns_limit_h_min -12
_diffrn_reflns_limit_k_max 21
_diffrn_reflns_limit_k_min -23
_diffrn_reflns_limit_l_max 9
_diffrn_reflns_limit_l_min -7
_diffrn_reflns_number 3896
_diffrn_reflns_theta_full 25.02
_diffrn_reflns_theta_max 25.02
_diffrn_reflns_theta_min 2.25
_exptl_absorpt_coefficient_mu 2.011
_exptl_absorpt_correction_T_max 0.8091
_exptl_absorpt_correction_T_min 0.6549
_exptl_absorpt_correction_type multi-scan
_exptl_absorpt_process_details sadabs
_exptl_crystal_colour white
_exptl_crystal_density_diffrn 2.118
_exptl_crystal_density_method 'not measured'
_exptl_crystal_description block
_exptl_crystal_F_000 992
_exptl_crystal_size_max 0.23
_exptl_crystal_size_mid 0.17
_exptl_crystal_size_min 0.11
_refine_diff_density_max 1.555
_refine_diff_density_min -1.436
_refine_diff_density_rms 0.148
_refine_ls_extinction_method none
_refine_ls_goodness_of_fit_ref 1.091
_refine_ls_hydrogen_treatment mixed
_refine_ls_matrix_type full
_refine_ls_number_parameters 160
_refine_ls_number_reflns 1362
_refine_ls_number_restraints 0
_refine_ls_restrained_S_all 1.091
_refine_ls_R_factor_all 0.0996
_refine_ls_R_factor_gt 0.0729
_refine_ls_shift/su_max 0.001
_refine_ls_shift/su_mean 0.000
_refine_ls_structure_factor_coef Fsqd
_refine_ls_weighting_details 'calc w=1/[\s^2^(Fo^2^)+(0.1138P)^2^+0.0000P] where P=(Fo^2^+2Fc^2^)/3'
_refine_ls_weighting_scheme calc
_refine_ls_wR_factor_gt 0.1954
_refine_ls_wR_factor_ref 0.2108
_reflns_number_gt 890
_reflns_number_total 1362
_reflns_threshold_expression >2sigma(I)
_cod_data_source_file ic5b02434_si_011.cif
_cod_data_source_block 140714f
_cod_depositor_comments
;
The following automatic conversions were performed:

'_symmetry_cell_setting' value 'Monoclinic' changed to 'monoclinic'
according to
/usr/data/users/saulius/crontab/automatic-downloads/current/ACS/lib/dictionaries/cif_core.dic
dictionary named 'cif_core.dic' version 2.4.2 from 2011-04-26.

Automatic conversion script
Id: cif_fix_values 4268 2015-11-12 08:31:59Z antanas 
;
_cod_original_sg_symbol_H-M C2/c
_cod_database_code 4344808

loop_
_symmetry_equiv_pos_as_xyz
'x, y, z'
'-x, y, -z+1/2'
'x+1/2, y+1/2, z'
'-x+1/2, y+1/2, -z+1/2'
'-x, -y, -z'
'x, -y, z-1/2'
'-x+1/2, -y+1/2, -z'
'x+1/2, -y+1/2, z-1/2'

loop_
_atom_site_label
_atom_site_type_symbol
_atom_site_fract_x
_atom_site_fract_y
_atom_site_fract_z
_atom_site_U_iso_or_equiv
_atom_site_adp_type
_atom_site_occupancy
_atom_site_symmetry_multiplicity
_atom_site_calc_flag
_atom_site_refinement_flags
Zn1 Zn 0.5000 0.04598(6) 0.7500 0.0381(5) Uani 1 2 d S
Cl1 Cl 0.5000 0.23714(17) 0.2500 0.0593(10) Uani 1 2 d S
Cl2 Cl 0.9926(5) 0.0473(3) 0.8108(7) 0.0624(14) Uani 0.50 1 d P
N1 N 0.3762(7) 0.0290(3) 0.3219(8) 0.0367(16) Uani 1 1 d .
N2 N 0.3896(6) 0.0597(3) 0.4885(8) 0.0355(15) Uani 1 1 d .
N3 N 0.2408(7) 0.1142(3) 0.2895(9) 0.0411(17) Uani 1 1 d .
N4 N 0.2956(7) 0.1565(4) 0.5891(9) 0.0469(18) Uani 1 1 d .
H4 H 0.2560 0.1952 0.5663 0.056 Uiso 1 1 calc R
N5 N 0.3559(7) 0.1342(4) 0.7636(8) 0.0466(18) Uani 1 1 d .
H5A H 0.2950 0.1193 0.8171 0.056 Uiso 1 1 calc R
H5B H 0.3994 0.1691 0.8284 0.056 Uiso 1 1 calc R
N6 N 0.1460(8) 0.1643(4) 0.2213(10) 0.064(2) Uani 1 1 d .
H6A H 0.0735 0.1439 0.1582 0.096 Uiso 1 1 d R
H6B H 0.1759 0.1925 0.1505 0.096 Uiso 1 1 d R
O1 O 0.388(2) 0.2662(9) 0.269(3) 0.086(5) Uani 0.50 1 d P
O2 O 0.5000 0.1660(8) 0.2500 0.135(6) Uani 1 2 d S
O3 O 0.535(2) 0.2645(10) 0.103(3) 0.096(6) Uani 0.50 1 d P
O4 O 0.606(3) 0.2486(11) 0.400(3) 0.129(7) Uani 0.50 1 d P
O5 O 1.018(2) -0.0228(9) 0.842(2) 0.104(6) Uani 0.50 1 d P
O6 O 0.9618(18) 0.0761(10) 0.962(2) 0.096(5) Uani 0.50 1 d P
O7 O 1.104(6) 0.080(2) 0.787(7) 0.090(10) Uani 0.50 1 d P
O8 O 0.885(6) 0.057(2) 0.666(7) 0.088(10) Uani 0.50 1 d P
C1 C 0.3056(8) 0.1116(4) 0.4605(10) 0.0367(19) Uani 1 1 d .
C2 C 0.2859(9) 0.0615(4) 0.2050(11) 0.042(2) Uani 1 1 d .
H2 H 0.2568 0.0508 0.0841 0.051 Uiso 1 1 calc R

loop_
_atom_site_aniso_label
_atom_site_aniso_U_11
_atom_site_aniso_U_22
_atom_site_aniso_U_33
_atom_site_aniso_U_23
_atom_site_aniso_U_13
_atom_site_aniso_U_12
Zn1 0.0434(9) 0.0455(9) 0.0252(7) 0.000 0.0086(6) 0.000
Cl1 0.063(2) 0.046(2) 0.078(3) 0.000 0.035(2) 0.000
Cl2 0.046(3) 0.073(3) 0.068(4) -0.005(2) 0.014(3) -0.002(3)
N1 0.039(4) 0.045(4) 0.029(3) 0.002(3) 0.014(3) 0.001(3)
N2 0.036(4) 0.043(4) 0.027(3) 0.002(3) 0.008(3) 0.002(3)
N3 0.041(4) 0.046(4) 0.036(4) 0.005(3) 0.010(3) 0.009(3)
N4 0.049(5) 0.050(4) 0.043(4) 0.002(3) 0.013(4) 0.012(3)
N5 0.050(5) 0.059(4) 0.032(4) -0.008(3) 0.011(3) 0.005(4)
N6 0.059(5) 0.074(5) 0.054(5) 0.003(4) 0.004(4) 0.027(5)
O1 0.075(13) 0.091(12) 0.098(14) -0.006(11) 0.033(12) 0.033(10)
O2 0.119(12) 0.111(11) 0.201(17) 0.000 0.089(13) 0.000
O3 0.071(14) 0.108(14) 0.113(16) 0.033(12) 0.030(13) 0.013(11)
O4 0.106(18) 0.149(18) 0.121(19) -0.014(15) 0.008(15) 0.025(15)
O5 0.090(14) 0.095(12) 0.119(15) -0.015(10) 0.010(14) 0.009(11)
O6 0.083(13) 0.112(12) 0.095(13) -0.018(11) 0.025(10) 0.009(10)
O7 0.059(18) 0.11(3) 0.09(3) 0.016(16) 0.004(18) -0.02(2)
O8 0.059(15) 0.11(3) 0.08(2) -0.023(15) -0.008(15) 0.006(19)
C1 0.035(5) 0.047(5) 0.031(4) 0.002(3) 0.014(4) 0.001(4)
C2 0.042(5) 0.056(5) 0.031(4) -0.003(4) 0.011(4) 0.002(4)

loop_
_atom_type_symbol
_atom_type_description
_atom_type_scat_dispersion_real
_atom_type_scat_dispersion_imag
_atom_type_scat_source
C C 0.0033 0.0016 'International Tables Vol C Tables 4.2.6.8 and 6.1.1.4'
H H 0.0000 0.0000 'International Tables Vol C Tables 4.2.6.8 and 6.1.1.4'
N N 0.0061 0.0033 'International Tables Vol C Tables 4.2.6.8 and 6.1.1.4'
O O 0.0106 0.0060 'International Tables Vol C Tables 4.2.6.8 and 6.1.1.4'
Cl Cl 0.1484 0.1585 'International Tables Vol C Tables 4.2.6.8 and 6.1.1.4'
Zn Zn 0.2839 1.4301 'International Tables Vol C Tables 4.2.6.8 and 6.1.1.4'

loop_
_geom_angle_atom_site_label_1
_geom_angle_atom_site_label_2
_geom_angle_atom_site_label_3
_geom_angle
_geom_angle_site_symmetry_1
_geom_angle_site_symmetry_3
N2 Zn1 N2 165.2(3) 2_656 .
N2 Zn1 N1 93.7(2) 2_656 6_556
N2 Zn1 N1 96.5(2) . 6_556
N2 Zn1 N1 96.5(2) 2_656 5_656
N2 Zn1 N1 93.7(2) . 5_656
N1 Zn1 N1 93.3(3) 6_556 5_656
N2 Zn1 N5 74.7(2) 2_656 2_656
N2 Zn1 N5 94.1(2) . 2_656
N1 Zn1 N5 167.6(2) 6_556 2_656
N1 Zn1 N5 92.4(3) 5_656 2_656
N2 Zn1 N5 94.1(2) 2_656 .
N2 Zn1 N5 74.7(2) . .
N1 Zn1 N5 92.4(3) 6_556 .
N1 Zn1 N5 167.6(2) 5_656 .
N5 Zn1 N5 84.3(4) 2_656 .
O1 Cl1 O1 130.6(17) 2_655 .
O1 Cl1 O2 114.7(8) 2_655 .
O1 Cl1 O2 114.7(8) . .
O1 Cl1 O3 110.7(10) 2_655 2_655
O1 Cl1 O3 47.6(10) . 2_655
O2 Cl1 O3 112.6(9) . 2_655
O1 Cl1 O3 47.6(10) 2_655 .
O1 Cl1 O3 110.7(10) . .
O2 Cl1 O3 112.6(9) . .
O3 Cl1 O3 134.9(18) 2_655 .
O1 Cl1 O4 59.2(12) 2_655 .
O1 Cl1 O4 112.3(12) . .
O2 Cl1 O4 99.2(9) . .
O3 Cl1 O4 65.8(13) 2_655 .
O3 Cl1 O4 106.7(14) . .
O1 Cl1 O4 112.3(12) 2_655 2_655
O1 Cl1 O4 59.2(12) . 2_655
O2 Cl1 O4 99.2(9) . 2_655
O3 Cl1 O4 106.7(14) 2_655 2_655
O3 Cl1 O4 65.8(13) . 2_655
O4 Cl1 O4 161.6(18) . 2_655
Cl2 Cl2 O8 74(3) 2_756 2_756
Cl2 Cl2 O7 75(3) 2_756 2_756
O8 Cl2 O7 130(3) 2_756 2_756
Cl2 Cl2 O8 62(3) 2_756 .
O8 Cl2 O8 133(2) 2_756 .
O7 Cl2 O8 24(2) 2_756 .
Cl2 Cl2 O7 62(2) 2_756 .
O8 Cl2 O7 24(2) 2_756 .
O7 Cl2 O7 106(4) 2_756 .
O8 Cl2 O7 112(4) . .
Cl2 Cl2 O5 95.2(8) 2_756 .
O8 Cl2 O5 88(2) 2_756 .
O7 Cl2 O5 133(2) 2_756 .
O8 Cl2 O5 110(2) . .
O7 Cl2 O5 109(2) . .
Cl2 Cl2 O6 156.0(8) 2_756 .
O8 Cl2 O6 106(3) 2_756 .
O7 Cl2 O6 88(2) 2_756 .
O8 Cl2 O6 107(2) . .
O7 Cl2 O6 108(3) . .
O5 Cl2 O6 108.8(11) . .
Cl2 Cl2 O5 51.3(6) 2_756 2_756
O8 Cl2 O5 95(3) 2_756 2_756
O7 Cl2 O5 94.9(15) 2_756 2_756
O8 Cl2 O5 70.7(17) . 2_756
O7 Cl2 O5 100(3) . 2_756
O5 Cl2 O5 49.0(13) . 2_756
O6 Cl2 O5 149.5(11) . 2_756
C2 N1 N2 108.3(6) . .
C2 N1 Zn1 123.1(5) . 5_656
N2 N1 Zn1 127.8(5) . 5_656
C1 N2 N1 105.8(6) . .
C1 N2 Zn1 116.3(5) . .
N1 N2 Zn1 137.9(5) . .
C1 N3 C2 107.1(7) . .
C1 N3 N6 122.5(7) . .
C2 N3 N6 130.4(7) . .
C1 N4 N5 113.7(6) . .
C1 N4 H4 123.1 . .
N5 N4 H4 123.1 . .
N4 N5 Zn1 109.2(4) . .
N4 N5 H5A 109.8 . .
Zn1 N5 H5A 109.8 . .
N4 N5 H5B 109.8 . .
Zn1 N5 H5B 109.8 . .
H5A N5 H5B 108.3 . .
N3 N6 H6A 109.1 . .
N3 N6 H6B 109.1 . .
H6A N6 H6B 109.5 . .
O3 O1 Cl1 67.8(14) 2_655 .
O3 O1 O4 130(2) 2_655 2_655
Cl1 O1 O4 62.2(13) . 2_655
O1 O3 Cl1 64.5(14) 2_655 .
O1 O3 O4 121(2) 2_655 2_655
Cl1 O3 O4 57.5(12) . 2_655
O1 O4 Cl1 58.6(12) 2_655 .
O1 O4 O3 103.0(18) 2_655 2_655
Cl1 O4 O3 56.6(12) . 2_655
O5 O5 Cl2 80.4(8) 2_756 .
O5 O5 Cl2 50.6(6) 2_756 2_756
Cl2 O5 Cl2 33.5(6) . 2_756
O5 O5 O6 144.0(9) 2_756 5_757
Cl2 O5 O6 133.0(13) . 5_757
Cl2 O5 O6 165.3(13) 2_756 5_757
Cl2 O6 O5 117.7(13) . 5_757
O8 O7 Cl2 89(10) 2_756 2_756
O8 O7 Cl2 66(10) 2_756 .
Cl2 O7 Cl2 43.3(19) 2_756 .
O7 O8 Cl2 90(10) 2_756 2_756
O7 O8 Cl2 67(10) 2_756 .
Cl2 O8 Cl2 43.5(19) 2_756 .
N3 C1 N2 110.1(7) . .
N3 C1 N4 126.3(7) . .
N2 C1 N4 123.5(7) . .
N1 C2 N3 108.7(7) . .
N1 C2 H2 125.7 . .
N3 C2 H2 125.7 . .

loop_
_geom_bond_atom_site_label_1
_geom_bond_atom_site_label_2
_geom_bond_distance
_geom_bond_site_symmetry_2
Zn1 N2 2.075(6) 2_656
Zn1 N2 2.075(6) .
Zn1 N1 2.134(6) 6_556
Zn1 N1 2.134(6) 5_656
Zn1 N5 2.321(7) 2_656
Zn1 N5 2.321(7) .
Cl1 O1 1.358(17) 2_655
Cl1 O1 1.358(16) .
Cl1 O2 1.388(15) .
Cl1 O3 1.393(19) 2_655
Cl1 O3 1.393(19) .
Cl1 O4 1.41(2) .
Cl1 O4 1.41(2) 2_655
Cl2 Cl2 0.991(10) 2_756
Cl2 O8 1.27(6) 2_756
Cl2 O7 1.28(6) 2_756
Cl2 O8 1.39(5) .
Cl2 O7 1.40(6) .
Cl2 O5 1.404(18) .
Cl2 O6 1.412(18) .
Cl2 O5 1.791(19) 2_756
N1 C2 1.299(11) .
N1 N2 1.394(8) .
N1 Zn1 2.134(6) 5_656
N2 C1 1.329(10) .
N3 C1 1.324(10) .
N3 C2 1.368(10) .
N3 N6 1.404(10) .
N4 C1 1.350(10) .
N4 N5 1.405(9) .
N4 H4 0.8600 .
N5 H5A 0.9000 .
N5 H5B 0.9000 .
N6 H6A 0.8900 .
N6 H6B 0.8900 .
O1 O3 1.11(2) 2_655
O1 O4 1.37(3) 2_655
O3 O1 1.11(2) 2_655
O3 O4 1.52(3) 2_655
O4 O1 1.37(3) 2_655
O4 O3 1.52(3) 2_655
O5 O5 1.37(4) 2_756
O5 Cl2 1.791(19) 2_756
O5 O6 1.80(3) 5_757
O6 O5 1.80(3) 5_757
O7 O8 0.57(4) 2_756
O7 Cl2 1.28(6) 2_756
O8 O7 0.57(4) 2_756
O8 Cl2 1.27(6) 2_756
C2 H2 0.9300 .

loop_
_geom_torsion_atom_site_label_1
_geom_torsion_atom_site_label_2
_geom_torsion_atom_site_label_3
_geom_torsion_atom_site_label_4
_geom_torsion
_geom_torsion_site_symmetry_1
_geom_torsion_site_symmetry_4
C2 N1 N2 C1 -1.3(8) . .
Zn1 N1 N2 C1 168.4(5) 5_656 .
C2 N1 N2 Zn1 178.9(6) . .
Zn1 N1 N2 Zn1 -11.4(10) 5_656 .
N2 Zn1 N2 C1 -37.5(5) 2_656 .
N1 Zn1 N2 C1 95.5(6) 6_556 .
N1 Zn1 N2 C1 -170.8(6) 5_656 .
N5 Zn1 N2 C1 -78.1(6) 2_656 .
N5 Zn1 N2 C1 4.8(5) . .
N2 Zn1 N2 N1 142.2(7) 2_656 .
N1 Zn1 N2 N1 -84.8(6) 6_556 .
N1 Zn1 N2 N1 9.0(8) 5_656 .
N5 Zn1 N2 N1 101.6(7) 2_656 .
N5 Zn1 N2 N1 -175.5(8) . .
C1 N4 N5 Zn1 17.5(8) . .
N2 Zn1 N5 N4 158.1(5) 2_656 .
N2 Zn1 N5 N4 -12.0(5) . .
N1 Zn1 N5 N4 -108.0(5) 6_556 .
N1 Zn1 N5 N4 9.2(15) 5_656 .
N5 Zn1 N5 N4 83.9(5) 2_656 .
O1 Cl1 O1 O3 -81.3(15) 2_655 2_655
O2 Cl1 O1 O3 98.7(15) . 2_655
O3 Cl1 O1 O3 -133(2) . 2_655
O4 Cl1 O1 O3 -13(2) . 2_655
O4 Cl1 O1 O3 -175(2) 2_655 2_655
O1 Cl1 O1 O4 94.0(12) 2_655 2_655
O2 Cl1 O1 O4 -86.0(12) . 2_655
O3 Cl1 O1 O4 175(2) 2_655 2_655
O3 Cl1 O1 O4 42.7(15) . 2_655
O4 Cl1 O1 O4 161.8(18) . 2_655
O1 Cl1 O3 O1 127(2) . 2_655
O2 Cl1 O3 O1 -103.5(15) . 2_655
O3 Cl1 O3 O1 76.5(15) 2_655 2_655
O4 Cl1 O3 O1 4.2(18) . 2_655
O4 Cl1 O3 O1 166(2) 2_655 2_655
O1 Cl1 O3 O4 -166(2) 2_655 2_655
O1 Cl1 O3 O4 -39.7(15) . 2_655
O2 Cl1 O3 O4 90.2(12) . 2_655
O3 Cl1 O3 O4 -89.8(12) 2_655 2_655
O4 Cl1 O3 O4 -162.1(18) . 2_655
O1 Cl1 O4 O1 -125.0(19) . 2_655
O2 Cl1 O4 O1 113.4(11) . 2_655
O3 Cl1 O4 O1 -135.9(16) 2_655 2_655
O3 Cl1 O4 O1 -3.6(16) . 2_655
O4 Cl1 O4 O1 -66.6(11) 2_655 2_655
O1 Cl1 O4 O3 135.9(16) 2_655 2_655
O1 Cl1 O4 O3 10.9(16) . 2_655
O2 Cl1 O4 O3 -110.7(11) . 2_655
O3 Cl1 O4 O3 132.3(19) . 2_655
O4 Cl1 O4 O3 69.3(11) 2_655 2_655
Cl2 Cl2 O5 O5 -24.4(18) 2_756 2_756
O8 Cl2 O5 O5 -99(3) 2_756 2_756
O7 Cl2 O5 O5 50(4) 2_756 2_756
O8 Cl2 O5 O5 38(3) . 2_756
O7 Cl2 O5 O5 -86(3) . 2_756
O6 Cl2 O5 O5 155.5(17) . 2_756
O8 Cl2 O5 Cl2 -74(3) 2_756 2_756
O7 Cl2 O5 Cl2 74(4) 2_756 2_756
O8 Cl2 O5 Cl2 62(3) . 2_756
O7 Cl2 O5 Cl2 -62(3) . 2_756
O6 Cl2 O5 Cl2 179.9(13) . 2_756
O5 Cl2 O5 Cl2 24.4(18) 2_756 2_756
Cl2 Cl2 O5 O6 171.2(19) 2_756 5_757
O8 Cl2 O5 O6 97(3) 2_756 5_757
O7 Cl2 O5 O6 -115(4) 2_756 5_757
O8 Cl2 O5 O6 -127(3) . 5_757
O7 Cl2 O5 O6 109(3) . 5_757
O6 Cl2 O5 O6 -9(3) . 5_757
O5 Cl2 O5 O6 -164(3) 2_756 5_757
Cl2 Cl2 O6 O5 -173(2) 2_756 5_757
O8 Cl2 O6 O5 -86(2) 2_756 5_757
O7 Cl2 O6 O5 142(3) 2_756 5_757
O8 Cl2 O6 O5 127(3) . 5_757
O7 Cl2 O6 O5 -111(2) . 5_757
O5 Cl2 O6 O5 7(2) . 5_757
O5 Cl2 O6 O5 45(2) 2_756 5_757
Cl2 Cl2 O7 O8 -116(14) 2_756 2_756
O7 Cl2 O7 O8 -179(13) 2_756 2_756
O8 Cl2 O7 O8 -154(13) . 2_756
O5 Cl2 O7 O8 -31(14) . 2_756
O6 Cl2 O7 O8 87(14) . 2_756
O5 Cl2 O7 O8 -81(13) 2_756 2_756
O8 Cl2 O7 Cl2 116(14) 2_756 2_756
O7 Cl2 O7 Cl2 -62(2) 2_756 2_756
O8 Cl2 O7 Cl2 -38(3) . 2_756
O5 Cl2 O7 Cl2 85.5(13) . 2_756
O6 Cl2 O7 Cl2 -156.1(12) . 2_756
O5 Cl2 O7 Cl2 35.6(14) 2_756 2_756
Cl2 Cl2 O8 O7 -117(15) 2_756 2_756
O8 Cl2 O8 O7 -94(11) 2_756 2_756
O7 Cl2 O8 O7 -79(17) . 2_756
O5 Cl2 O8 O7 158(13) . 2_756
O6 Cl2 O8 O7 40(15) . 2_756
O5 Cl2 O8 O7 -173(15) 2_756 2_756
O8 Cl2 O8 Cl2 23(6) 2_756 2_756
O7 Cl2 O8 Cl2 117(15) 2_756 2_756
O7 Cl2 O8 Cl2 38(2) . 2_756
O5 Cl2 O8 Cl2 -85(2) . 2_756
O6 Cl2 O8 Cl2 156.5(10) . 2_756
O5 Cl2 O8 Cl2 -55.7(10) 2_756 2_756
C2 N3 C1 N2 -0.1(9) . .
N6 N3 C1 N2 -179.6(7) . .
C2 N3 C1 N4 176.4(8) . .
N6 N3 C1 N4 -3.1(13) . .
N1 N2 C1 N3 0.9(9) . .
Zn1 N2 C1 N3 -179.3(5) . .
N1 N2 C1 N4 -175.8(7) . .
Zn1 N2 C1 N4 4.0(10) . .
N5 N4 C1 N3 168.2(8) . .
N5 N4 C1 N2 -15.7(11) . .
N2 N1 C2 N3 1.3(9) . .
Zn1 N1 C2 N3 -169.0(5) 5_656 .
C1 N3 C2 N1 -0.7(9) . .
N6 N3 C2 N1 178.7(8) . .
